data_7045977
loop_
_publ_author_name
'Werner, Daniel'
'Bayer, Uwe'
'Rad, Nazli E.'
'Junk, Peter C.'
'Deacon, Glen B.'
'Anwander, Reiner'

_publ_section_title
;
 Unique and contrasting structures of homoleptic lanthanum(iii) and
 cerium(iii) 3,5-dimethylpyrazolates.
;
_journal_issue 17
_journal_name_full 'Dalton transactions (Cambridge, England : 2003)'
_journal_page_first 5952
_journal_page_last 5955
_journal_paper_doi 10.1039/c8dt00338f
_journal_volume 47
_journal_year 2018
_chemical_formula_moiety 'C60 H84 Ce4 N24, C7 H8'
_chemical_formula_sum 'C67 H92 Ce4 N24'
_chemical_formula_weight 1794.12
_space_group_crystal_system triclinic
_space_group_IT_number 2
_space_group_name_Hall '-P 1'
_space_group_name_H-M_alt 'P -1'
_symmetry_space_group_name_Hall '-P 1'
_symmetry_space_group_name_H-M 'P -1'
_atom_sites_solution_hydrogens geom
_atom_sites_solution_primary iterative
_audit_creation_date 2018-01-25
_audit_creation_method
;
Olex2 1.2
(compiled 2017.08.10 svn.r3458 for OlexSys, GUI svn.r5381)
;
_audit_update_record
;
2018-01-25 deposited with the CCDC.
2018-04-04 downloaded from the CCDC.
;
_cell_angle_alpha 103.244(4)
_cell_angle_beta 91.321(7)
_cell_angle_gamma 90.869(5)
_cell_formula_units_Z 2
_cell_length_a 14.583(4)
_cell_length_b 15.851(4)
_cell_length_c 16.822(4)
_cell_measurement_reflns_used 9937
_cell_measurement_temperature 100.01
_cell_measurement_theta_max 28.33
_cell_measurement_theta_min 2.42
_cell_volume 3783.2(17)
_computing_cell_refinement 'SAINT v8.34A (Bruker, 2013)'
_computing_data_reduction 'SAINT v8.34A (Bruker, 2013)'
_computing_molecular_graphics 'Olex2 (Dolomanov et al., 2009)'
_computing_publication_material 'Olex2 (Dolomanov et al., 2009)'
_computing_structure_refinement 'ShelXL (Sheldrick, 2015)'
_computing_structure_solution
;
Superflip (Palatinus & Chapuis, 2007;Palatinus & van der Lee, 2008;
Palatinus et al., 2012)
;
_diffrn_ambient_temperature 100.01
_diffrn_measured_fraction_theta_full 1.000
_diffrn_measured_fraction_theta_max 1.000
_diffrn_measurement_device_type 'Bruker APEX-II CCD'
_diffrn_measurement_method '\f and \w scans'
_diffrn_radiation_type MoK\a
_diffrn_radiation_wavelength 0.71073
_diffrn_reflns_av_R_equivalents 0.1314
_diffrn_reflns_av_unetI/netI 0.1144
_diffrn_reflns_Laue_measured_fraction_full 1.000
_diffrn_reflns_Laue_measured_fraction_max 1.000
_diffrn_reflns_limit_h_max 17
_diffrn_reflns_limit_h_min -17
_diffrn_reflns_limit_k_max 18
_diffrn_reflns_limit_k_min -18
_diffrn_reflns_limit_l_max 19
_diffrn_reflns_limit_l_min -19
_diffrn_reflns_number 62514
_diffrn_reflns_point_group_measured_fraction_full 1.000
_diffrn_reflns_point_group_measured_fraction_max 1.000
_diffrn_reflns_theta_full 24.500
_diffrn_reflns_theta_max 24.499
_diffrn_reflns_theta_min 1.244
_diffrn_standards_number 0
_exptl_absorpt_coefficient_mu 2.416
_exptl_absorpt_correction_T_max 0.7457
_exptl_absorpt_correction_T_min 0.4904
_exptl_absorpt_correction_type multi-scan
_exptl_absorpt_process_details
'SADABS-2012/1 (Bruker,2012) was used for absorption correction. wR2(int) was 0.1425 before and 0.0767 after correction. The Ratio of minimum to maximum transmission is 0.6576. The \l/2 correction factor is 0.0000.'
_exptl_crystal_colour 'clear colourless'
_exptl_crystal_colour_lustre clear
_exptl_crystal_colour_primary colourless
_exptl_crystal_density_diffrn 1.575
_exptl_crystal_description block
_exptl_crystal_F_000 1788
_exptl_crystal_size_max 0.3
_exptl_crystal_size_mid 0.1
_exptl_crystal_size_min 0.01
_refine_diff_density_max 1.866
_refine_diff_density_min -1.684
_refine_diff_density_rms 0.206
_refine_ls_extinction_method none
_refine_ls_goodness_of_fit_ref 1.078
_refine_ls_hydrogen_treatment constr
_refine_ls_matrix_type full
_refine_ls_number_parameters 879
_refine_ls_number_reflns 12597
_refine_ls_number_restraints 1344
_refine_ls_restrained_S_all 1.030
_refine_ls_R_factor_all 0.1149
_refine_ls_R_factor_gt 0.0658
_refine_ls_shift/su_max 0.001
_refine_ls_shift/su_mean 0.000
_refine_ls_structure_factor_coef Fsqd
_refine_ls_weighting_details
;
 w=1/[\s^2^(Fo^2^)+(0.0357P)^2^+10.1624P]
 where P=(Fo^2^+2Fc^2^)/3
;
_refine_ls_weighting_scheme calc
_refine_ls_wR_factor_gt 0.1016
_refine_ls_wR_factor_ref 0.1153
_reflns_Friedel_coverage 0.000
_reflns_number_gt 8655
_reflns_number_total 12597
_reflns_threshold_expression 'I > 2\s(I)'
_cod_data_source_file c8dt00338f2.cif
_cod_data_source_block 2PhMe
_cod_depositor_comments 'Adding full bibliography for 7045977--7045980.cif.'
_cod_original_cell_volume 3783.0(17)
_cod_database_code 7045977
_shelxl_version_number 2013-2
_shelx_space_group_comment
;
The symmetry employed for this shelxl refinement is uniquely defined
by the following loop, which should always be used as a source of
symmetry information in preference to the above space-group names.
They are only intended as comments.
;
_olex2_refinement_description
;
1. Fixed Uiso
 At 1.2 times of:
  All C(H) groups
 At 1.5 times of:
  All C(H,H,H) groups
2. Uiso/Uaniso restraints and constraints
Uanis(C53) \\sim Ueq: with sigma of 0.005 and sigma for terminal atoms of 0.005
Uanis(C39) \\sim Ueq: with sigma of 0.005 and sigma for terminal atoms of 0.005
3. Rigid body (RIGU) restrains
 All non-hydrogen atoms
 with sigma for 1-2 distances of 0.004 and sigma for 1-3 distances of 0.004
4.a Ternary CH refined with riding coordinates:
 C28(H28)
4.b Me refined with riding coordinates:
 C56(H56A,H56B,H56C), C31(H31A,H31B,H31C)
4.c Aromatic/amide H refined with riding coordinates:
 C23(H23), C33(H33), C13(H13), C8(H8), C18(H18), C53(H53), C48(H48), C43(H43),
 C38(H38), C58(H58), C7S(H7S), C6S(H6S), C5S(H5S), C3(H3), C3S(H3S), C4S(H4S)
4.d Idealised Me refined as rotating group:
 C21(H21A,H21B,H21C), C25(H25A,H25B,H25C), C40(H40A,H40B,H40C), C41(H41A,H41B,
 H41C), C55(H55A,H55B,H55C), C30(H30A,H30B,H30C), C6(H6A,H6B,H6C), C51(H51A,
 H51B,H51C), C45(H45A,H45B,H45C), C15(H15A,H15B,H15C), C16(H16A,H16B,H16C),
 C1S(H1SA,H1SB,H1SC), C10(H10A,H10B,H10C), C35(H35A,H35B,H35C), C26(H26A,H26B,
 H26C), C11(H11A,H11B,H11C), C60(H60A,H60B,H60C), C50(H50A,H50B,H50C), C20(H20A,
 H20B,H20C), C46(H46A,H46B,H46C), C5(H5A,H5B,H5C), C36(H36A,H36B,H36C), C1(H1A,
 H1B,H1C)
;
_olex2_submission_special_instructions 'No special instructions were received'

loop_
_space_group_symop_operation_xyz
'x, y, z'
'-x, -y, -z'

loop_
_atom_site_label
_atom_site_type_symbol
_atom_site_fract_x
_atom_site_fract_y
_atom_site_fract_z
_atom_site_U_iso_or_equiv
_atom_site_adp_type
_atom_site_occupancy
_atom_site_site_symmetry_order
_atom_site_calc_flag
_atom_site_refinement_flags_posn
_atom_site_refinement_flags_adp
Ce4 Ce 0.73815(3) 0.49312(3) 0.21078(3) 0.01281(14) Uani 1 1 d . U
Ce3 Ce 0.60328(3) 0.25660(3) 0.17939(3) 0.01332(14) Uani 1 1 d . U
Ce2 Ce 0.91286(3) 0.28716(4) 0.17475(3) 0.01304(14) Uani 1 1 d . U
Ce1 Ce 0.76737(3) 0.22066(4) 0.37379(3) 0.01584(15) Uani 1 1 d . U
N11 N 0.8019(4) 0.3743(5) 0.2957(4) 0.0137(15) Uani 1 1 d . U
N2 N 0.7361(6) 0.1093(5) 0.4439(5) 0.0288(19) Uani 1 1 d . U
N12 N 0.7046(4) 0.3667(5) 0.2965(4) 0.0116(14) Uani 1 1 d . U
N20 N 0.5263(5) 0.1851(5) 0.0496(5) 0.0197(17) Uani 1 1 d . U
C34 C 1.0066(7) 0.2037(6) -0.0350(6) 0.026(2) Uani 1 1 d . U
N6 N 0.9902(5) 0.2705(5) 0.3073(4) 0.0172(16) Uani 1 1 d . U
N21 N 0.5239(4) 0.3994(5) 0.1961(4) 0.0139(16) Uani 1 1 d . U
N15 N 0.9691(5) 0.4419(5) 0.1852(4) 0.0156(16) Uani 1 1 d . U
C4 C 0.7113(8) 0.0523(7) 0.4878(6) 0.039(3) Uani 1 1 d . U
N24 N 0.7301(5) 0.6281(5) 0.1727(5) 0.0188(16) Uani 1 1 d . U
N16 N 0.9158(5) 0.5128(5) 0.2179(4) 0.0167(16) Uani 1 1 d . U
N18 N 0.6954(5) 0.3521(5) 0.0936(4) 0.0138(15) Uani 1 1 d . U
N7 N 0.6120(5) 0.1657(5) 0.2853(4) 0.0166(16) Uani 1 1 d . U
N13 N 1.0375(5) 0.2103(5) 0.0962(5) 0.0200(17) Uani 1 1 d . U
N5 N 0.9396(5) 0.2538(5) 0.3712(4) 0.0195(17) Uani 1 1 d . U
N17 N 0.7921(4) 0.3634(5) 0.0936(4) 0.0144(15) Uani 1 1 d . U
C24 C 0.7953(6) 0.1421(6) 0.0832(5) 0.0162(18) Uani 1 1 d . U
N22 N 0.5612(5) 0.4827(5) 0.2064(4) 0.0154(16) Uani 1 1 d . U
N4 N 0.6763(5) 0.3043(5) 0.4811(4) 0.0205(17) Uani 1 1 d . U
C54 C 0.4911(6) 0.5357(6) 0.2047(5) 0.0153(19) Uani 1 1 d . U
C27 C 0.8275(6) 0.4455(6) 0.3546(5) 0.0142(18) Uani 1 1 d . U
N3 N 0.7634(5) 0.3427(5) 0.4938(4) 0.0191(17) Uani 1 1 d . U
N1 N 0.8176(6) 0.0823(5) 0.4068(5) 0.0301(19) Uani 1 1 d . U
C14 C 1.0797(6) 0.2804(6) 0.3333(6) 0.021(2) Uani 1 1 d . U
N8 N 0.5389(5) 0.2215(5) 0.3083(4) 0.0183(17) Uani 1 1 d . U
N10 N 0.7613(4) 0.1863(5) 0.1547(4) 0.0126(15) Uani 1 1 d . U
C42 C 0.8100(6) 0.4111(6) 0.0368(5) 0.0137(19) Uani 1 1 d . U
N23 N 0.7223(5) 0.6470(5) 0.2571(5) 0.0209(17) Uani 1 1 d . U
N9 N 0.8118(5) 0.1613(5) 0.2177(4) 0.0152(15) Uani 1 1 d . U
C23 C 0.8648(6) 0.0904(6) 0.0987(6) 0.020(2) Uani 1 1 d . U
H23 H 0.9002 0.0529 0.0593 0.024 Uiso 1 1 calc R .
N19 N 0.4971(5) 0.1452(5) 0.1102(4) 0.0169(16) Uani 1 1 d . U
C59 C 0.7283(6) 0.7035(6) 0.1487(6) 0.026(2) Uani 1 1 d . U
N14 N 0.9821(5) 0.2407(5) 0.0416(5) 0.0233(17) Uani 1 1 d . U
C33 C 1.0786(7) 0.1496(7) -0.0310(6) 0.030(2) Uani 1 1 d . U
H33 H 1.1098 0.1153 -0.0757 0.036 Uiso 1 1 calc R .
C21 C 0.9386(6) 0.0607(6) 0.2298(6) 0.025(2) Uani 1 1 d . U
H21A H 0.9990 0.0573 0.2051 0.038 Uiso 1 1 calc GR .
H21B H 0.9157 0.0020 0.2292 0.038 Uiso 1 1 calc GR .
H21C H 0.9438 0.0946 0.2864 0.038 Uiso 1 1 calc GR .
C25 C 0.7568(6) 0.1517(6) 0.0025(5) 0.020(2) Uani 1 1 d . U
H25A H 0.7702 0.2104 -0.0042 0.030 Uiso 1 1 calc GR .
H25B H 0.6902 0.1416 0.0004 0.030 Uiso 1 1 calc GR .
H25C H 0.7847 0.1093 -0.0416 0.030 Uiso 1 1 calc GR .
C40 C 0.9372(6) 0.6733(6) 0.2671(5) 0.019(2) Uani 1 1 d . U
H40A H 0.8978 0.6931 0.2273 0.029 Uiso 1 1 calc GR .
H40B H 0.9895 0.7138 0.2829 0.029 Uiso 1 1 calc GR .
H40C H 0.9020 0.6711 0.3155 0.029 Uiso 1 1 calc GR .
C41 C 0.9033(6) 0.4367(6) 0.0167(5) 0.020(2) Uani 1 1 d . U
H41A H 0.9201 0.4938 0.0512 0.030 Uiso 1 1 calc GR .
H41B H 0.9042 0.4393 -0.0409 0.030 Uiso 1 1 calc GR .
H41C H 0.9474 0.3939 0.0267 0.030 Uiso 1 1 calc GR .
C47 C 0.4318(6) 0.0860(6) 0.0770(6) 0.021(2) Uani 1 1 d . U
C19 C 0.4721(6) 0.1762(7) 0.3333(6) 0.025(2) Uani 1 1 d . U
C55 C 0.5061(6) 0.6321(6) 0.2143(6) 0.023(2) Uani 1 1 d . U
H55A H 0.5328 0.6573 0.2687 0.035 Uiso 1 1 calc GR .
H55B H 0.4473 0.6591 0.2078 0.035 Uiso 1 1 calc GR .
H55C H 0.5481 0.6423 0.1726 0.035 Uiso 1 1 calc GR .
C30 C 0.5776(6) 0.4432(6) 0.3812(5) 0.019(2) Uani 1 1 d . U
H30A H 0.5477 0.4849 0.3547 0.029 Uiso 1 1 calc GR .
H30B H 0.5761 0.4643 0.4406 0.029 Uiso 1 1 calc GR .
H30C H 0.5450 0.3871 0.3651 0.029 Uiso 1 1 calc GR .
C29 C 0.6751(6) 0.4329(6) 0.3554(5) 0.0135(18) Uani 1 1 d . U
C13 C 1.0877(6) 0.2692(6) 0.4133(6) 0.026(2) Uani 1 1 d . U
H13 H 1.1420 0.2722 0.4461 0.032 Uiso 1 1 calc R .
C12 C 0.9981(6) 0.2524(6) 0.4344(6) 0.023(2) Uani 1 1 d . U
C49 C 0.4773(6) 0.1498(6) -0.0184(6) 0.022(2) Uani 1 1 d . U
C8 C 0.6738(7) 0.4146(7) 0.5915(6) 0.030(2) Uani 1 1 d . U
H8 H 0.6526 0.4553 0.6377 0.036 Uiso 1 1 calc R .
C52 C 0.4321(6) 0.4057(6) 0.1897(6) 0.019(2) Uani 1 1 d . U
C18 C 0.4994(6) 0.0915(7) 0.3280(6) 0.031(2) Uani 1 1 d . U
H18 H 0.4656 0.0465 0.3436 0.037 Uiso 1 1 calc R .
C6 C 0.8465(7) 0.4636(7) 0.5909(6) 0.039(3) Uani 1 1 d . U
H6A H 0.9005 0.4335 0.5658 0.059 Uiso 1 1 calc GR .
H6B H 0.8525 0.4731 0.6504 0.059 Uiso 1 1 calc GR .
H6C H 0.8417 0.5196 0.5758 0.059 Uiso 1 1 calc GR .
C39 C 0.9709(6) 0.5864(6) 0.2303(5) 0.0134(18) Uani 1 1 d . U
C7 C 0.7613(7) 0.4090(6) 0.5610(6) 0.025(2) Uani 1 1 d . U
C17 C 0.5856(6) 0.0861(6) 0.2955(6) 0.024(2) Uani 1 1 d . U
C51 C 0.3707(6) 0.3255(6) 0.1747(6) 0.024(2) Uani 1 1 d . U
H51A H 0.3754 0.2934 0.1178 0.036 Uiso 1 1 calc GR .
H51B H 0.3070 0.3426 0.1852 0.036 Uiso 1 1 calc GR .
H51C H 0.3899 0.2886 0.2112 0.036 Uiso 1 1 calc GR .
C9 C 0.6233(7) 0.3475(7) 0.5397(6) 0.029(2) Uani 1 1 d . U
C45 C 0.5588(6) 0.3941(6) 0.0175(6) 0.022(2) Uani 1 1 d . U
H45A H 0.5287 0.3426 0.0289 0.032 Uiso 1 1 calc GR .
H45B H 0.5508 0.3933 -0.0406 0.032 Uiso 1 1 calc GR .
H45C H 0.5312 0.4463 0.0502 0.032 Uiso 1 1 calc GR .
C2S C 0.2101(6) 0.8960(7) 0.2812(6) 0.032(2) Uani 1 1 d . U
C15 C 1.1539(6) 0.3025(8) 0.2827(6) 0.037(3) Uani 1 1 d . U
H15A H 1.1503 0.2629 0.2286 0.056 Uiso 1 1 calc GR .
H15B H 1.2135 0.2970 0.3090 0.056 Uiso 1 1 calc GR .
H15C H 1.1470 0.3623 0.2770 0.056 Uiso 1 1 calc GR .
C16 C 0.6435(7) 0.0090(6) 0.2710(6) 0.030(2) Uani 1 1 d . U
H16A H 0.6494 -0.0052 0.2115 0.045 Uiso 1 1 calc GR .
H16B H 0.6149 -0.0402 0.2880 0.045 Uiso 1 1 calc GR .
H16C H 0.7044 0.0214 0.2973 0.045 Uiso 1 1 calc GR .
C56 C 0.7050(8) 0.7742(7) 0.3712(7) 0.046(3) Uani 1 1 d . U
H56A H 0.6422 0.7650 0.3874 0.069 Uiso 1 1 calc R .
H56B H 0.7185 0.8365 0.3809 0.069 Uiso 1 1 calc R .
H56C H 0.7482 0.7479 0.4034 0.069 Uiso 1 1 calc R .
C57 C 0.7143(6) 0.7334(7) 0.2827(7) 0.028(2) Uani 1 1 d . U
C53 C 0.4088(6) 0.4899(6) 0.1935(5) 0.019(2) Uani 1 1 d . U
H53 H 0.3491 0.5119 0.1893 0.023 Uiso 1 1 calc R .
C1S C 0.1821(9) 0.9895(8) 0.2913(8) 0.056(4) Uani 1 1 d . U
H1SA H 0.1302 1.0010 0.3280 0.084 Uiso 1 1 calc GR .
H1SB H 0.1640 0.9998 0.2379 0.084 Uiso 1 1 calc GR .
H1SC H 0.2339 1.0280 0.3145 0.084 Uiso 1 1 calc GR .
C10 C 0.5254(7) 0.3217(8) 0.5442(7) 0.045(3) Uani 1 1 d . U
H10A H 0.4863 0.3605 0.5214 0.068 Uiso 1 1 calc GR .
H10B H 0.5101 0.3255 0.6013 0.068 Uiso 1 1 calc GR .
H10C H 0.5153 0.2620 0.5127 0.068 Uiso 1 1 calc GR .
C48 C 0.4159(7) 0.0881(7) -0.0037(6) 0.029(2) Uani 1 1 d . U
H48 H 0.3722 0.0545 -0.0411 0.035 Uiso 1 1 calc R .
C28 C 0.7493(6) 0.4858(6) 0.3896(5) 0.0163(18) Uani 1 1 d . U
H28 H 0.7477 0.5364 0.4376 0.020 Uiso 1 1 calc R .
C35 C 0.9610(8) 0.2259(7) -0.1080(6) 0.043(3) Uani 1 1 d . U
H35A H 0.8944 0.2274 -0.1012 0.064 Uiso 1 1 calc GR .
H35B H 0.9752 0.1820 -0.1572 0.064 Uiso 1 1 calc GR .
H35C H 0.9834 0.2828 -0.1135 0.064 Uiso 1 1 calc GR .
C37 C 1.0548(6) 0.4731(6) 0.1766(6) 0.018(2) Uani 1 1 d . U
C43 C 0.7283(6) 0.4321(6) 0.0045(6) 0.019(2) Uani 1 1 d . U
H43 H 0.7208 0.4665 -0.0345 0.022 Uiso 1 1 calc R .
C32 C 1.0963(6) 0.1551(6) 0.0512(6) 0.027(2) Uani 1 1 d . U
C22 C 0.8736(6) 0.1033(6) 0.1825(6) 0.0184(19) Uani 1 1 d . U
C38 C 1.0563(6) 0.5624(6) 0.2028(6) 0.021(2) Uani 1 1 d . U
H38 H 1.1073 0.6001 0.2020 0.026 Uiso 1 1 calc R .
C58 C 0.7182(6) 0.7713(7) 0.2169(7) 0.032(2) Uani 1 1 d . U
H58 H 0.7148 0.8313 0.2178 0.039 Uiso 1 1 calc R .
C7S C 0.1811(7) 0.8476(7) 0.3345(6) 0.036(3) Uani 1 1 d . U
H7S H 0.1409 0.8726 0.3767 0.043 Uiso 1 1 calc R .
C26 C 0.9251(5) 0.4686(6) 0.3832(5) 0.018(2) Uani 1 1 d . U
H26A H 0.9656 0.4540 0.3366 0.026 Uiso 1 1 calc GR .
H26B H 0.9428 0.4360 0.4239 0.026 Uiso 1 1 calc GR .
H26C H 0.9304 0.5309 0.4077 0.026 Uiso 1 1 calc GR .
C11 C 0.9674(7) 0.2360(7) 0.5138(6) 0.032(3) Uani 1 1 d . U
H11A H 0.9278 0.2829 0.5404 0.048 Uiso 1 1 calc GR .
H11B H 1.0210 0.2335 0.5492 0.048 Uiso 1 1 calc GR .
H11C H 0.9331 0.1807 0.5036 0.048 Uiso 1 1 calc GR .
C44 C 0.6597(6) 0.3941(6) 0.0393(5) 0.0128(18) Uani 1 1 d . U
C6S C 0.2092(7) 0.7633(7) 0.3277(7) 0.038(3) Uani 1 1 d . U
H6S H 0.1913 0.7321 0.3670 0.045 Uiso 1 1 calc R .
C60 C 0.7346(7) 0.7034(7) 0.0603(6) 0.039(3) Uani 1 1 d . U
H60A H 0.7993 0.7028 0.0455 0.058 Uiso 1 1 calc GR .
H60B H 0.7061 0.7556 0.0499 0.058 Uiso 1 1 calc GR .
H60C H 0.7027 0.6518 0.0275 0.058 Uiso 1 1 calc GR .
C5S C 0.2629(7) 0.7249(8) 0.2644(7) 0.043(3) Uani 1 1 d . U
H5S H 0.2817 0.6667 0.2589 0.051 Uiso 1 1 calc R .
C50 C 0.4927(7) 0.1785(7) -0.0972(6) 0.032(3) Uani 1 1 d . U
H50A H 0.4542 0.2282 -0.0989 0.049 Uiso 1 1 calc GR .
H50B H 0.4767 0.1307 -0.1439 0.049 Uiso 1 1 calc GR .
H50C H 0.5574 0.1953 -0.0997 0.049 Uiso 1 1 calc GR .
C20 C 0.3820(6) 0.2160(7) 0.3597(6) 0.034(3) Uani 1 1 d . U
H20A H 0.3861 0.2786 0.3639 0.051 Uiso 1 1 calc GR .
H20B H 0.3672 0.2050 0.4130 0.051 Uiso 1 1 calc GR .
H20C H 0.3339 0.1903 0.3194 0.051 Uiso 1 1 calc GR .
C46 C 0.3886(6) 0.0319(6) 0.1287(6) 0.028(2) Uani 1 1 d . U
H46A H 0.4343 0.0199 0.1681 0.041 Uiso 1 1 calc GR .
H46B H 0.3655 -0.0229 0.0938 0.041 Uiso 1 1 calc GR .
H46C H 0.3376 0.0632 0.1582 0.041 Uiso 1 1 calc GR .
C2 C 0.8409(9) 0.0084(7) 0.4296(7) 0.048(3) Uani 1 1 d . U
C3 C 0.7783(9) -0.0098(7) 0.4805(6) 0.043(3) Uani 1 1 d . U
H3 H 0.7795 -0.0567 0.5068 0.052 Uiso 1 1 calc R .
C31 C 1.1668(7) 0.1106(7) 0.0921(7) 0.041(3) Uani 1 1 d . U
H31A H 1.2230 0.1464 0.1029 0.062 Uiso 1 1 calc R .
H31B H 1.1802 0.0543 0.0564 0.062 Uiso 1 1 calc R .
H31C H 1.1433 0.1019 0.1438 0.062 Uiso 1 1 calc R .
C3S C 0.2661(7) 0.8564(8) 0.2187(7) 0.045(3) Uani 1 1 d . U
H3S H 0.2888 0.8887 0.1820 0.054 Uiso 1 1 calc R .
C5 C 0.6233(9) 0.0662(9) 0.5362(8) 0.066(4) Uani 1 1 d . U
H5A H 0.6369 0.1028 0.5907 0.099 Uiso 1 1 calc GR .
H5B H 0.5981 0.0101 0.5413 0.099 Uiso 1 1 calc GR .
H5C H 0.5783 0.0948 0.5076 0.099 Uiso 1 1 calc GR .
C36 C 1.1268(6) 0.4165(7) 0.1323(6) 0.031(3) Uani 1 1 d . U
H36A H 1.1123 0.3559 0.1322 0.047 Uiso 1 1 calc GR .
H36B H 1.1865 0.4331 0.1598 0.047 Uiso 1 1 calc GR .
H36C H 1.1289 0.4233 0.0759 0.047 Uiso 1 1 calc GR .
C4S C 0.2893(8) 0.7710(8) 0.2091(8) 0.052(3) Uani 1 1 d . U
H4S H 0.3240 0.7438 0.1635 0.063 Uiso 1 1 calc R .
C1 C 0.9266(10) -0.0362(9) 0.4002(8) 0.081(5) Uani 1 1 d . U
H1A H 0.9157 -0.0726 0.3452 0.122 Uiso 1 1 calc GR .
H1B H 0.9459 -0.0725 0.4373 0.122 Uiso 1 1 calc GR .
H1C H 0.9749 0.0071 0.3987 0.122 Uiso 1 1 calc GR .

loop_
_atom_site_aniso_label
_atom_site_aniso_U_11
_atom_site_aniso_U_22
_atom_site_aniso_U_33
_atom_site_aniso_U_23
_atom_site_aniso_U_13
_atom_site_aniso_U_12
Ce4 0.0074(3) 0.0164(3) 0.0158(3) 0.0055(2) 0.0032(2) 0.0027(2)
Ce3 0.0071(3) 0.0170(3) 0.0170(3) 0.0062(2) 0.0016(2) 0.0010(2)
Ce2 0.0068(3) 0.0188(3) 0.0149(3) 0.0061(2) 0.0040(2) 0.0042(2)
Ce1 0.0137(3) 0.0214(3) 0.0140(3) 0.0069(3) 0.0030(2) 0.0001(2)
N11 0.008(3) 0.019(3) 0.015(3) 0.006(3) 0.001(2) -0.001(2)
N2 0.038(4) 0.027(4) 0.027(4) 0.017(3) -0.003(3) -0.011(3)
N12 0.006(3) 0.016(3) 0.014(3) 0.006(2) 0.003(2) 0.004(2)
N20 0.014(4) 0.026(4) 0.021(3) 0.009(3) -0.001(3) -0.001(3)
C34 0.027(5) 0.023(5) 0.027(4) 0.003(3) 0.011(3) -0.004(4)
N6 0.012(3) 0.024(4) 0.017(3) 0.007(3) 0.002(2) 0.003(3)
N21 0.008(3) 0.019(3) 0.017(4) 0.009(3) 0.006(3) 0.003(2)
N15 0.012(3) 0.021(3) 0.016(4) 0.009(3) 0.001(3) 0.002(2)
C4 0.059(5) 0.033(5) 0.026(5) 0.016(4) -0.011(4) -0.023(4)
N24 0.015(4) 0.018(3) 0.026(4) 0.009(3) 0.000(3) 0.005(3)
N16 0.016(3) 0.023(3) 0.014(4) 0.010(3) 0.002(3) 0.000(2)
N18 0.010(3) 0.018(4) 0.015(3) 0.006(3) 0.001(2) 0.001(2)
N7 0.016(3) 0.021(3) 0.014(3) 0.005(3) 0.001(3) -0.001(3)
N13 0.016(3) 0.021(4) 0.025(4) 0.009(3) 0.006(3) 0.001(3)
N5 0.020(3) 0.024(4) 0.016(3) 0.006(3) 0.001(2) 0.001(3)
N17 0.009(3) 0.022(4) 0.015(3) 0.008(3) 0.003(2) 0.000(2)
C24 0.012(4) 0.022(4) 0.014(3) 0.003(3) 0.006(3) 0.000(3)
N22 0.015(3) 0.018(3) 0.015(4) 0.007(3) 0.004(3) 0.003(2)
N4 0.022(3) 0.024(4) 0.017(4) 0.009(3) 0.003(3) -0.001(3)
C54 0.012(4) 0.022(4) 0.014(5) 0.007(3) 0.005(3) 0.008(3)
C27 0.016(3) 0.017(4) 0.011(4) 0.008(3) 0.003(3) -0.002(3)
N3 0.017(3) 0.024(4) 0.018(4) 0.008(3) 0.001(3) -0.001(3)
N1 0.040(4) 0.028(4) 0.024(4) 0.011(3) -0.006(3) -0.001(3)
C14 0.013(4) 0.031(6) 0.021(4) 0.008(4) 0.001(3) 0.003(3)
N8 0.014(3) 0.023(4) 0.019(4) 0.005(3) 0.004(3) -0.002(3)
N10 0.011(3) 0.014(3) 0.013(3) 0.004(3) 0.000(2) -0.003(2)
C42 0.014(3) 0.017(5) 0.013(4) 0.008(4) 0.003(3) 0.004(3)
N23 0.014(4) 0.023(3) 0.027(4) 0.007(3) 0.002(3) 0.005(3)
N9 0.014(3) 0.017(4) 0.016(3) 0.006(3) 0.002(2) 0.001(3)
C23 0.016(4) 0.023(5) 0.020(4) 0.002(3) 0.008(3) 0.006(4)
N19 0.012(3) 0.018(4) 0.022(3) 0.007(3) -0.003(3) 0.001(3)
C59 0.020(5) 0.020(4) 0.043(4) 0.015(3) 0.001(4) 0.007(4)
N14 0.023(4) 0.023(4) 0.026(3) 0.009(3) 0.007(3) 0.003(3)
C33 0.029(5) 0.028(5) 0.030(4) 0.000(4) 0.015(4) -0.001(4)
C21 0.016(5) 0.035(6) 0.030(5) 0.014(5) 0.012(4) 0.009(4)
C25 0.016(5) 0.027(6) 0.016(4) 0.004(4) 0.003(3) 0.000(4)
C40 0.018(5) 0.023(4) 0.018(5) 0.008(4) 0.000(4) -0.006(4)
C41 0.016(4) 0.028(6) 0.019(5) 0.012(5) 0.004(4) 0.001(4)
C47 0.013(4) 0.020(5) 0.030(4) 0.005(4) -0.004(3) 0.002(3)
C19 0.016(4) 0.039(5) 0.023(5) 0.013(4) 0.005(4) -0.008(3)
C55 0.016(5) 0.025(4) 0.029(6) 0.003(4) 0.005(4) 0.009(4)
C30 0.019(4) 0.026(6) 0.017(5) 0.011(4) 0.008(4) 0.007(4)
C29 0.016(3) 0.015(4) 0.013(4) 0.011(3) 0.004(3) 0.002(3)
C13 0.018(4) 0.040(7) 0.022(4) 0.010(4) 0.001(3) 0.006(4)
C12 0.019(4) 0.031(6) 0.019(4) 0.009(4) 0.002(3) 0.008(4)
C49 0.015(4) 0.025(5) 0.026(4) 0.005(3) -0.002(3) 0.007(4)
C8 0.035(4) 0.031(5) 0.023(5) 0.004(4) 0.005(4) 0.005(4)
C52 0.010(3) 0.028(4) 0.021(5) 0.008(4) 0.006(3) 0.005(3)
C18 0.023(4) 0.038(5) 0.035(6) 0.020(4) 0.001(4) -0.008(3)
C6 0.045(6) 0.041(7) 0.031(6) 0.008(5) -0.008(5) -0.009(5)
C39 0.017(3) 0.016(3) 0.010(4) 0.009(3) 0.000(3) 0.001(2)
C7 0.033(4) 0.025(5) 0.017(4) 0.007(4) 0.001(3) 0.003(3)
C17 0.022(4) 0.026(4) 0.025(5) 0.011(4) -0.007(4) -0.007(3)
C51 0.011(4) 0.027(5) 0.035(6) 0.010(4) 0.004(4) 0.000(4)
C9 0.031(4) 0.035(5) 0.020(5) 0.004(4) 0.009(3) 0.002(4)
C45 0.016(4) 0.034(6) 0.017(5) 0.010(5) -0.003(3) 0.002(4)
C2S 0.018(5) 0.052(5) 0.031(5) 0.022(4) -0.005(4) -0.001(4)
C15 0.017(5) 0.069(9) 0.030(6) 0.021(6) -0.001(4) -0.006(5)
C16 0.034(5) 0.026(5) 0.030(6) 0.007(4) -0.016(5) -0.001(4)
C56 0.047(7) 0.033(7) 0.051(5) -0.005(5) 0.004(5) -0.001(6)
C57 0.014(5) 0.023(4) 0.046(4) 0.003(3) 0.005(4) 0.003(4)
C53 0.010(3) 0.024(3) 0.023(4) 0.005(3) 0.000(3) 0.008(3)
C1S 0.065(8) 0.056(6) 0.056(8) 0.029(6) 0.013(7) 0.015(6)
C10 0.033(5) 0.062(8) 0.037(7) 0.004(6) 0.014(4) -0.005(5)
C48 0.023(5) 0.035(6) 0.029(4) 0.006(4) -0.006(4) -0.006(4)
C28 0.019(3) 0.018(4) 0.012(4) 0.006(3) 0.003(3) 0.001(3)
C35 0.053(7) 0.045(8) 0.031(5) 0.011(5) 0.009(5) -0.005(6)
C37 0.009(3) 0.026(4) 0.022(5) 0.013(4) 0.003(3) 0.002(3)
C43 0.016(4) 0.022(5) 0.021(5) 0.011(4) 0.002(3) 0.004(3)
C32 0.022(4) 0.025(5) 0.033(4) 0.003(4) 0.013(3) 0.004(4)
C22 0.015(4) 0.019(4) 0.021(4) 0.004(3) 0.005(3) 0.004(3)
C38 0.018(4) 0.027(4) 0.023(5) 0.014(4) -0.001(3) 0.000(3)
C58 0.020(5) 0.024(5) 0.054(5) 0.010(4) 0.005(4) 0.002(4)
C7S 0.034(6) 0.046(5) 0.031(6) 0.016(4) 0.007(5) 0.001(4)
C26 0.011(4) 0.026(6) 0.015(5) 0.002(4) 0.002(3) -0.001(4)
C11 0.025(5) 0.053(8) 0.023(5) 0.018(5) -0.002(4) -0.001(5)
C44 0.014(3) 0.010(4) 0.014(4) 0.002(3) 0.002(3) 0.006(3)
C6S 0.034(6) 0.046(6) 0.040(6) 0.022(5) 0.011(5) 0.003(5)
C60 0.038(7) 0.037(7) 0.048(5) 0.025(5) 0.004(5) 0.007(5)
C5S 0.034(6) 0.050(6) 0.049(6) 0.022(5) 0.017(5) 0.007(5)
C50 0.033(6) 0.034(7) 0.030(5) 0.008(4) -0.002(4) -0.001(5)
C20 0.021(5) 0.054(7) 0.031(6) 0.018(5) 0.007(4) -0.003(4)
C46 0.023(5) 0.028(6) 0.032(6) 0.010(5) -0.008(4) -0.009(4)
C2 0.086(6) 0.031(5) 0.030(6) 0.012(5) -0.004(5) 0.011(5)
C3 0.084(6) 0.028(5) 0.016(5) 0.004(4) -0.018(4) -0.010(4)
C31 0.034(6) 0.040(7) 0.049(7) 0.007(5) 0.007(5) 0.012(5)
C3S 0.040(6) 0.062(6) 0.044(6) 0.034(5) 0.015(5) 0.011(5)
C5 0.072(7) 0.085(10) 0.055(8) 0.047(8) 0.006(6) -0.018(6)
C36 0.014(5) 0.037(6) 0.049(7) 0.023(5) 0.009(4) 0.010(4)
C4S 0.046(7) 0.066(6) 0.056(7) 0.033(5) 0.024(6) 0.016(5)
C1 0.122(9) 0.086(10) 0.051(9) 0.040(8) 0.015(7) 0.063(8)

loop_
_atom_type_symbol
_atom_type_description
_atom_type_scat_dispersion_real
_atom_type_scat_dispersion_imag
_atom_type_scat_source
C C 0.0033 0.0016 'International Tables Vol C Tables 4.2.6.8 and 6.1.1.4'
H H 0.0000 0.0000 'International Tables Vol C Tables 4.2.6.8 and 6.1.1.4'
Ce Ce -0.2486 2.6331 'International Tables Vol C Tables 4.2.6.8 and 6.1.1.4'
N N 0.0061 0.0033 'International Tables Vol C Tables 4.2.6.8 and 6.1.1.4'

loop_
_geom_angle_atom_site_label_1
_geom_angle_atom_site_label_2
_geom_angle_atom_site_label_3
_geom_angle
N11 Ce4 Ce2 41.77(14)
N11 Ce4 C27 27.1(2)
N11 Ce4 C29 45.7(2)
N11 Ce4 C28 45.1(2)
N12 Ce4 Ce2 62.93(13)
N12 Ce4 N11 29.75(18)
N12 Ce4 C27 45.8(2)
N12 Ce4 C29 26.9(2)
N12 Ce4 C28 45.0(2)
N24 Ce4 Ce2 136.88(17)
N24 Ce4 N11 156.8(2)
N24 Ce4 N12 159.3(2)
N24 Ce4 N16 87.9(2)
N24 Ce4 N18 116.3(2)
N24 Ce4 N17 114.4(2)
N24 Ce4 N22 89.5(2)
N24 Ce4 C27 131.0(3)
N24 Ce4 N23 33.9(2)
N24 Ce4 C29 133.0(2)
N24 Ce4 C28 120.7(3)
N16 Ce4 Ce2 57.26(17)
N16 Ce4 N11 74.5(2)
N16 Ce4 N12 104.3(2)
N16 Ce4 N18 107.8(2)
N16 Ce4 N17 77.0(2)
N16 Ce4 C27 66.0(2)
N16 Ce4 C29 110.0(2)
N16 Ce4 C28 87.4(2)
N18 Ce4 Ce2 61.30(15)
N18 Ce4 N11 84.0(2)
N18 Ce4 N12 76.4(2)
N18 Ce4 C27 111.1(2)
N18 Ce4 C29 99.6(2)
N18 Ce4 C28 121.4(2)
N17 Ce4 Ce2 39.50(15)
N17 Ce4 N11 76.8(2)
N17 Ce4 N12 85.1(2)
N17 Ce4 N18 30.9(2)
N17 Ce4 C27 99.7(2)
N17 Ce4 C29 112.0(2)
N17 Ce4 C28 121.8(2)
N22 Ce4 Ce2 125.85(16)
N22 Ce4 N11 107.5(2)
N22 Ce4 N12 77.8(2)
N22 Ce4 N16 176.9(2)
N22 Ce4 N18 74.9(2)
N22 Ce4 N17 105.7(2)
N22 Ce4 C27 114.8(2)
N22 Ce4 C29 70.7(2)
N22 Ce4 C28 92.4(2)
C27 Ce4 Ce2 60.68(17)
C27 Ce4 C28 26.8(2)
N23 Ce4 Ce2 146.69(17)
N23 Ce4 N11 129.2(2)
N23 Ce4 N12 127.8(2)
N23 Ce4 N16 90.1(2)
N23 Ce4 N18 146.1(2)
N23 Ce4 N17 147.0(2)
N23 Ce4 N22 86.8(2)
N23 Ce4 C27 102.4(3)
N23 Ce4 C29 100.9(2)
N23 Ce4 C28 87.1(3)
C29 Ce4 Ce2 86.14(16)
C29 Ce4 C27 44.1(2)
C29 Ce4 C28 26.7(2)
C28 Ce4 Ce2 85.23(17)
Ce4 Ce3 Ce1 85.784(18)
N12 Ce3 Ce4 41.64(14)
N12 Ce3 Ce1 47.07(14)
N20 Ce3 Ce4 122.14(18)
N20 Ce3 Ce1 145.21(18)
N20 Ce3 N12 163.6(2)
N20 Ce3 N21 96.6(2)
N20 Ce3 N18 86.6(2)
N20 Ce3 N7 114.9(2)
N20 Ce3 N8 116.3(2)
N20 Ce3 N10 98.7(2)
N21 Ce3 Ce4 55.80(16)
N21 Ce3 Ce1 117.40(16)
N21 Ce3 N12 75.7(2)
N21 Ce3 N18 72.4(2)
N21 Ce3 N7 125.6(2)
N21 Ce3 N8 95.0(2)
N21 Ce3 N10 142.5(2)
N18 Ce3 Ce4 39.57(15)
N18 Ce3 Ce1 109.65(15)
N18 Ce3 N12 77.3(2)
N7 Ce3 Ce4 122.43(17)
N7 Ce3 Ce1 38.89(16)
N7 Ce3 N12 80.9(2)
N7 Ce3 N18 146.8(2)
N7 Ce3 N8 31.9(2)
N7 Ce3 N10 77.3(2)
N8 Ce3 Ce4 115.90(17)
N8 Ce3 Ce1 56.74(16)
N8 Ce3 N12 79.2(2)
N8 Ce3 N18 155.4(2)
N8 Ce3 N10 108.3(2)
N10 Ce3 Ce4 87.20(15)
N10 Ce3 Ce1 59.20(15)
N10 Ce3 N12 80.2(2)
N10 Ce3 N18 74.5(2)
N19 Ce3 Ce4 153.38(17)
N19 Ce3 Ce1 120.75(17)
N19 Ce3 N12 163.0(2)
N19 Ce3 N20 33.2(2)
N19 Ce3 N21 107.5(2)
N19 Ce3 N18 119.7(2)
N19 Ce3 N7 83.9(2)
N19 Ce3 N8 83.9(2)
N19 Ce3 N10 104.0(2)
N11 Ce2 Ce4 42.03(15)
N11 Ce2 C24 104.0(2)
N11 Ce2 C22 100.8(2)
N6 Ce2 Ce4 112.27(16)
N6 Ce2 N11 75.4(2)
N6 Ce2 N17 151.1(2)
N6 Ce2 C24 117.9(2)
N6 Ce2 N10 106.1(2)
N6 Ce2 N9 76.3(2)
N6 Ce2 C22 74.9(2)
N15 Ce2 Ce4 57.58(15)
N15 Ce2 N11 79.9(2)
N15 Ce2 N6 95.9(2)
N15 Ce2 N17 72.1(2)
N15 Ce2 C24 146.1(2)
N15 Ce2 N10 142.9(2)
N15 Ce2 N9 155.2(2)
N15 Ce2 C22 170.1(2)
N13 Ce2 Ce4 147.62(17)
N13 Ce2 N11 165.7(2)
N13 Ce2 N6 90.6(2)
N13 Ce2 N15 99.0(2)
N13 Ce2 N17 116.9(2)
N13 Ce2 C24 84.9(2)
N13 Ce2 N10 110.1(2)
N13 Ce2 N9 104.5(2)
N13 Ce2 C22 77.8(2)
N17 Ce2 Ce4 39.04(15)
N17 Ce2 N11 76.6(2)
N17 Ce2 C24 76.1(2)
N17 Ce2 N10 74.4(2)
N17 Ce2 N9 103.4(2)
N17 Ce2 C22 117.7(2)
C24 Ce2 Ce4 102.70(17)
C24 Ce2 C22 43.5(2)
N10 Ce2 Ce4 86.15(15)
N10 Ce2 N11 77.2(2)
N10 Ce2 C24 27.3(2)
N10 Ce2 N9 30.4(2)
N10 Ce2 C22 45.7(2)
N9 Ce2 Ce4 103.12(15)
N9 Ce2 N11 75.4(2)
N9 Ce2 C24 45.9(2)
N9 Ce2 C22 26.7(2)
N14 Ce2 Ce4 118.45(18)
N14 Ce2 N11 160.2(2)
N14 Ce2 N6 123.2(2)
N14 Ce2 N15 90.7(2)
N14 Ce2 N13 32.9(2)
N14 Ce2 N17 84.0(2)
N14 Ce2 C24 74.4(2)
N14 Ce2 N10 101.3(2)
N14 Ce2 N9 113.4(2)
N14 Ce2 C22 91.5(2)
C22 Ce2 Ce4 128.92(16)
N2 Ce1 Ce3 122.2(2)
N2 Ce1 N7 86.2(2)
N2 Ce1 N5 112.0(3)
N2 Ce1 N4 82.1(3)
N2 Ce1 N3 96.7(3)
N2 Ce1 N1 32.8(3)
N2 Ce1 N9 113.8(3)
N7 Ce1 Ce3 36.14(15)
N5 Ce1 Ce3 117.91(17)
N5 Ce1 N7 146.6(2)
N5 Ce1 N9 75.3(2)
N4 Ce1 Ce3 96.58(18)
N4 Ce1 N7 89.5(2)
N4 Ce1 N5 119.7(2)
N4 Ce1 N3 33.1(2)
N4 Ce1 N1 111.5(3)
N4 Ce1 N9 153.6(2)
N3 Ce1 Ce3 113.03(17)
N3 Ce1 N7 120.1(2)
N3 Ce1 N5 86.7(2)
N3 Ce1 N1 113.5(3)
N3 Ce1 N9 148.6(2)
N1 Ce1 Ce3 128.99(19)
N1 Ce1 N7 100.4(2)
N1 Ce1 N5 84.4(3)
N1 Ce1 N9 90.5(2)
N9 Ce1 Ce3 57.34(15)
N9 Ce1 N7 71.7(2)
Ce2 N11 Ce4 96.2(2)
N12 N11 Ce4 75.0(4)
N12 N11 Ce2 126.0(5)
C27 N11 Ce4 84.7(5)
C27 N11 Ce2 125.3(5)
C27 N11 N12 107.2(6)
C4 N2 Ce1 173.6(8)
C4 N2 N1 107.9(9)
N1 N2 Ce1 78.3(5)
Ce3 N12 Ce4 97.8(2)
N11 N12 Ce4 75.3(4)
N11 N12 Ce3 123.5(5)
C29 N12 Ce4 84.9(5)
C29 N12 Ce3 128.0(5)
C29 N12 N11 107.4(7)
N19 N20 Ce3 71.3(4)
C49 N20 Ce3 174.7(6)
C49 N20 N19 107.2(7)
N14 C34 C33 108.7(9)
N14 C34 C35 121.7(9)
C33 C34 C35 129.6(9)
N5 N6 Ce2 121.4(5)
C14 N6 Ce2 131.1(6)
C14 N6 N5 107.3(7)
N22 N21 Ce3 129.7(5)
C52 N21 Ce3 123.0(6)
C52 N21 N22 107.1(7)
N16 N15 Ce2 121.9(5)
C37 N15 Ce2 130.0(6)
C37 N15 N16 107.1(7)
N2 C4 C3 108.1(10)
N2 C4 C5 119.5(11)
C3 C4 C5 132.4(10)
N23 N24 Ce4 74.2(4)
C59 N24 Ce4 177.5(7)
C59 N24 N23 107.8(8)
N15 N16 Ce4 118.8(5)
C39 N16 Ce4 131.1(6)
C39 N16 N15 108.0(7)
Ce4 N18 Ce3 100.7(2)
N17 N18 Ce4 73.4(4)
N17 N18 Ce3 126.0(5)
C44 N18 Ce4 96.7(5)
C44 N18 Ce3 126.9(5)
C44 N18 N17 107.0(6)
Ce3 N7 Ce1 105.0(2)
N8 N7 Ce3 74.7(4)
N8 N7 Ce1 112.6(5)
C17 N7 Ce3 140.2(6)
C17 N7 Ce1 110.2(6)
C17 N7 N8 107.4(7)
N14 N13 Ce2 73.4(4)
C32 N13 Ce2 169.7(6)
C32 N13 N14 106.5(8)
N6 N5 Ce1 128.6(5)
C12 N5 Ce1 123.1(6)
C12 N5 N6 108.2(7)
Ce4 N17 Ce2 101.5(2)
N18 N17 Ce4 75.7(4)
N18 N17 Ce2 125.3(5)
C42 N17 Ce4 97.2(5)
C42 N17 Ce2 127.7(5)
C42 N17 N18 106.6(6)
N10 C24 Ce2 64.9(5)
N10 C24 C23 109.6(8)
N10 C24 C25 121.6(8)
C23 C24 Ce2 85.1(6)
C23 C24 C25 128.8(8)
C25 C24 Ce2 116.2(6)
N21 N22 Ce4 115.4(5)
C54 N22 Ce4 137.4(6)
C54 N22 N21 106.9(7)
N3 N4 Ce1 75.0(4)
C9 N4 Ce1 177.4(7)
C9 N4 N3 107.5(8)
N22 C54 C55 121.6(8)
N22 C54 C53 110.7(8)
C53 C54 C55 127.7(8)
N11 C27 Ce4 68.1(5)
N11 C27 C28 109.0(8)
N11 C27 C26 124.2(8)
C28 C27 Ce4 79.2(5)
C28 C27 C26 126.3(8)
C26 C27 Ce4 124.5(6)
N4 N3 Ce1 71.9(4)
C7 N3 Ce1 178.9(6)
C7 N3 N4 108.0(7)
N2 N1 Ce1 68.9(5)
C2 N1 Ce1 175.8(8)
C2 N1 N2 107.1(9)
N6 C14 C13 109.7(8)
N6 C14 C15 122.9(8)
C13 C14 C15 127.3(9)
N7 N8 Ce3 73.4(4)
C19 N8 Ce3 141.8(6)
C19 N8 N7 107.6(7)
Ce3 N10 Ce2 119.5(3)
C24 N10 Ce3 128.0(6)
C24 N10 Ce2 87.9(5)
C24 N10 N9 106.8(7)
N9 N10 Ce3 121.7(5)
N9 N10 Ce2 75.7(4)
N17 C42 C41 124.2(8)
N17 C42 C43 109.0(7)
C43 C42 C41 126.7(8)
N24 N23 Ce4 72.0(4)
C57 N23 Ce4 179.4(7)
C57 N23 N24 107.6(8)
Ce1 N9 Ce2 107.1(2)
N10 N9 Ce2 73.9(4)
N10 N9 Ce1 120.2(5)
C22 N9 Ce2 88.9(5)
C22 N9 Ce1 132.0(6)
C22 N9 N10 107.6(7)
C24 C23 C22 106.8(8)
N20 N19 Ce3 75.5(4)
C47 N19 Ce3 174.4(6)
C47 N19 N20 107.8(7)
N24 C59 C58 109.0(9)
N24 C59 C60 119.9(9)
C58 C59 C60 131.0(9)
C34 N14 Ce2 168.8(7)
C34 N14 N13 109.0(7)
N13 N14 Ce2 73.7(4)
C34 C33 C32 106.1(9)
N19 C47 C48 109.6(9)
N19 C47 C46 119.4(8)
C48 C47 C46 131.0(9)
N8 C19 C18 109.9(8)
N8 C19 C20 121.5(9)
C18 C19 C20 128.6(9)
N12 C29 Ce4 68.2(4)
N12 C29 C30 124.1(8)
N12 C29 C28 109.5(7)
C30 C29 Ce4 120.9(6)
C28 C29 Ce4 79.4(5)
C28 C29 C30 126.4(8)
C12 C13 C14 105.0(8)
N5 C12 C13 109.7(8)
N5 C12 C11 123.0(8)
C13 C12 C11 127.3(9)
N20 C49 C48 110.3(9)
N20 C49 C50 120.9(9)
C48 C49 C50 128.9(9)
C7 C8 C9 105.2(9)
N21 C52 C51 120.6(8)
N21 C52 C53 110.4(8)
C53 C52 C51 128.9(8)
C17 C18 C19 106.0(9)
N16 C39 C40 122.7(7)
C38 C39 N16 108.1(8)
C38 C39 C40 129.2(9)
N3 C7 C8 109.2(9)
N3 C7 C6 120.6(9)
C8 C7 C6 130.1(9)
N7 C17 C18 109.0(9)
N7 C17 C16 122.2(8)
C18 C17 C16 128.7(9)
N4 C9 C8 110.2(9)
N4 C9 C10 121.0(9)
C8 C9 C10 128.8(9)
C7S C2S C1S 120.9(10)
C7S C2S C3S 117.6(11)
C3S C2S C1S 121.5(10)
N23 C57 C56 120.6(10)
N23 C57 C58 109.6(9)
C58 C57 C56 129.8(10)
C52 C53 C54 104.8(8)
C47 C48 C49 105.1(9)
C27 C28 Ce4 74.0(5)
C29 C28 Ce4 73.9(5)
C29 C28 C27 106.6(8)
N15 C37 C38 109.3(8)
N15 C37 C36 121.7(9)
C38 C37 C36 128.3(8)
C44 C43 C42 107.0(8)
N13 C32 C33 109.8(9)
N13 C32 C31 120.3(9)
C33 C32 C31 129.9(9)
N9 C22 Ce2 64.4(5)
N9 C22 C23 109.2(8)
N9 C22 C21 123.2(8)
C23 C22 Ce2 83.4(6)
C23 C22 C21 127.6(8)
C21 C22 Ce2 118.5(6)
C39 C38 C37 107.4(8)
C57 C58 C59 105.9(9)
C2S C7S C6S 121.3(10)
N18 C44 C45 123.9(8)
N18 C44 C43 110.3(8)
C43 C44 C45 125.8(8)
C5S C6S C7S 120.0(10)
C4S C5S C6S 119.3(11)
N1 C2 C1 120.1(11)
C3 C2 N1 109.1(11)
C3 C2 C1 130.8(11)
C2 C3 C4 107.6(11)
C4S C3S C2S 121.0(11)
C5S C4S C3S 120.7(11)

loop_
_geom_bond_atom_site_label_1
_geom_bond_atom_site_label_2
_geom_bond_distance
Ce4 Ce2 4.1148(11)
Ce4 N11 2.771(7)
Ce4 N12 2.767(7)
Ce4 N24 2.374(7)
Ce4 N16 2.601(7)
Ce4 N18 2.675(7)
Ce4 N17 2.644(7)
Ce4 N22 2.581(7)
Ce4 C27 2.973(9)
Ce4 N23 2.402(8)
Ce4 C29 2.968(8)
Ce4 C28 3.038(9)
Ce3 Ce1 4.1567(11)
Ce3 N12 2.706(7)
Ce3 N20 2.455(8)
Ce3 N21 2.519(7)
Ce3 N18 2.685(7)
Ce3 N7 2.538(7)
Ce3 N8 2.554(7)
Ce3 N10 2.576(7)
Ce3 N19 2.401(7)
Ce2 N11 2.757(7)
Ce2 N6 2.545(7)
Ce2 N15 2.541(7)
Ce2 N13 2.444(7)
Ce2 N17 2.671(7)
Ce2 C24 2.955(9)
Ce2 N10 2.677(7)
Ce2 N9 2.701(7)
Ce2 N14 2.439(7)
Ce2 C22 2.995(9)
Ce1 N2 2.381(8)
Ce1 N7 2.701(7)
Ce1 N5 2.561(7)
Ce1 N4 2.417(7)
Ce1 N3 2.457(8)
Ce1 N1 2.498(8)
Ce1 N9 2.676(7)
N11 N12 1.422(9)
N11 C27 1.361(11)
N2 C4 1.342(12)
N2 N1 1.382(11)
N12 C29 1.350(10)
N20 N19 1.388(10)
N20 C49 1.338(11)
C34 N14 1.347(11)
C34 C33 1.375(13)
C34 C35 1.498(14)
N6 N5 1.390(9)
N6 C14 1.363(11)
N21 N22 1.392(10)
N21 C52 1.348(10)
N15 N16 1.390(10)
N15 C37 1.359(11)
C4 C3 1.384(15)
C4 C5 1.528(16)
N24 N23 1.391(10)
N24 C59 1.346(11)
N16 C39 1.379(11)
N18 N17 1.418(9)
N18 C44 1.349(11)
N7 N8 1.400(10)
N7 C17 1.362(11)
N13 N14 1.382(10)
N13 C32 1.350(11)
N5 C12 1.352(11)
N17 C42 1.375(11)
C24 N10 1.355(10)
C24 C23 1.370(12)
C24 C25 1.499(12)
N22 C54 1.337(10)
N4 N3 1.389(10)
N4 C9 1.335(11)
C54 C55 1.511(12)
C54 C53 1.380(12)
C27 C28 1.392(12)
C27 C26 1.504(12)
N3 C7 1.357(12)
N1 C2 1.360(13)
C14 C13 1.399(13)
C14 C15 1.478(12)
N8 C19 1.333(11)
N10 N9 1.409(9)
C42 C41 1.483(11)
C42 C43 1.375(12)
N23 C57 1.346(12)
N9 C22 1.346(11)
C23 C22 1.379(12)
N19 C47 1.344(11)
C59 C58 1.393(14)
C59 C60 1.491(14)
C33 C32 1.383(14)
C21 C22 1.490(12)
C40 C39 1.472(12)
C47 C48 1.381(13)
C47 C46 1.497(13)
C19 C18 1.389(14)
C19 C20 1.498(13)
C30 C29 1.497(11)
C29 C28 1.388(12)
C13 C12 1.398(12)
C12 C11 1.496(12)
C49 C48 1.383(13)
C49 C50 1.516(13)
C8 C7 1.383(13)
C8 C9 1.398(14)
C52 C51 1.513(12)
C52 C53 1.369(12)
C18 C17 1.377(13)
C6 C7 1.511(13)
C39 C38 1.368(12)
C17 C16 1.481(13)
C9 C10 1.487(13)
C45 C44 1.509(11)
C2S C1S 1.515(15)
C2S C7S 1.376(14)
C2S C3S 1.385(14)
C56 C57 1.491(14)
C57 C58 1.377(14)
C37 C38 1.381(13)
C37 C36 1.490(12)
C43 C44 1.368(12)
C32 C31 1.498(14)
C7S C6S 1.384(14)
C6S C5S 1.369(14)
C5S C4S 1.367(14)
C2 C3 1.337(16)
C2 C1 1.484(16)
C3S C4S 1.374(15)
